data_1564682
loop_
_publ_author_name
'Yu, Daohong'
'To, Wai-Pong'
'Liu, Yungen'
'Wu, Liangliang'
'You, Tingjie'
'Ling, Jesse'
'Che, Chi-Ming'

_publ_section_title
;
 Direct Photo-Induced Reductive Heck Cyclization of Indoles for Efficient
 Preparation of Polycyclic Indolinyl Compounds
;
_journal_name_full 'Chemical Science'
_journal_paper_doi 10.1039/D1SC04258K
_journal_year 2021
_chemical_formula_moiety 'C22 H22 N2 O3'
_chemical_formula_sum 'C22 H22 N2 O3'
_chemical_formula_weight 362.41
_space_group_crystal_system monoclinic
_space_group_IT_number 4
_space_group_name_Hall 'P 2yb'
_space_group_name_H-M_alt 'P 1 21 1'
_atom_sites_solution_hydrogens geom
_atom_sites_solution_primary dual
_audit_creation_date 2020-06-01
_audit_creation_method
;
Olex2 1.2
(compiled 2018.05.29 svn.r3508 for OlexSys, GUI svn.r5506)
;
_audit_update_record
;
2021-08-03 deposited with the CCDC.	2021-09-16 downloaded from the CCDC.
;
_cell_angle_alpha 90
_cell_angle_beta 93.679(3)
_cell_angle_gamma 90
_cell_formula_units_Z 4
_cell_length_a 9.6179(7)
_cell_length_b 15.5833(12)
_cell_length_c 12.4610(9)
_cell_measurement_reflns_used 9972
_cell_measurement_temperature 100
_cell_measurement_theta_max 27.53
_cell_measurement_theta_min 2.49
_cell_volume 1863.8(2)
_computing_cell_refinement 'SAINT V8.38A (?, 2016)'
_computing_data_reduction 'SAINT V8.38A (?, 2016)'
_computing_molecular_graphics 'Olex2 (Dolomanov et al., 2009)'
_computing_publication_material 'Olex2 (Dolomanov et al., 2009)'
_computing_structure_refinement 'ShelXL (Sheldrick, 2015)'
_computing_structure_solution 'ShelXT (Sheldrick, 2015)'
_diffrn_ambient_temperature 100.0
_diffrn_detector 'Bruker PHOTON 100 area detector'
_diffrn_detector_area_resol_mean 7.9
_diffrn_detector_type 'CMOS area detector'
_diffrn_measured_fraction_theta_full 0.999
_diffrn_measured_fraction_theta_max 0.998
_diffrn_measurement_device 'three-circle diffractometer'
_diffrn_measurement_device_type 'BrukerD8 venture microsource'
_diffrn_measurement_method '\w and \f scans'
_diffrn_radiation_monochromator 'mirror optics'
_diffrn_radiation_probe x-ray
_diffrn_radiation_type MoK\a
_diffrn_radiation_wavelength 0.71073
_diffrn_reflns_av_R_equivalents 0.0475
_diffrn_reflns_av_unetI/netI 0.0345
_diffrn_reflns_Laue_measured_fraction_full 0.999
_diffrn_reflns_Laue_measured_fraction_max 0.998
_diffrn_reflns_limit_h_max 12
_diffrn_reflns_limit_h_min -12
_diffrn_reflns_limit_k_max 20
_diffrn_reflns_limit_k_min -20
_diffrn_reflns_limit_l_max 16
_diffrn_reflns_limit_l_min -16
_diffrn_reflns_number 44261
_diffrn_reflns_point_group_measured_fraction_full 0.999
_diffrn_reflns_point_group_measured_fraction_max 0.998
_diffrn_reflns_theta_full 25.242
_diffrn_reflns_theta_max 27.543
_diffrn_reflns_theta_min 2.492
_diffrn_source 'microfocus sealed X-ray tube'
_diffrn_source_type 'Incoatec I\ms'
_diffrn_standards_number 0
_exptl_absorpt_coefficient_mu 0.087
_exptl_absorpt_correction_T_max 0.7456
_exptl_absorpt_correction_T_min 0.7125
_exptl_absorpt_correction_type multi-scan
_exptl_absorpt_process_details
'SADABS-2016/2 (Bruker,2016/2) was used for absorption correction. wR2(int) was 0.0985 before and 0.0557 after correction. The Ratio of minimum to maximum transmission is 0.9556. The \l/2 correction factor is Not present.'
_exptl_crystal_colour colourless
_exptl_crystal_colour_primary colourless
_exptl_crystal_density_diffrn 1.292
_exptl_crystal_description block
_exptl_crystal_F_000 768
_exptl_crystal_size_max 0.34
_exptl_crystal_size_mid 0.32
_exptl_crystal_size_min 0.29
_refine_diff_density_max 0.272
_refine_diff_density_min -0.184
_refine_diff_density_rms 0.041
_refine_ls_abs_structure_details
;
 Flack x determined using 3421 quotients [(I+)-(I-)]/[(I+)+(I-)]
 (Parsons, Flack and Wagner, Acta Cryst. B69 (2013) 249-259).
;
_refine_ls_abs_structure_Flack 0.4(3)
_refine_ls_extinction_coef 0.0158(16)
_refine_ls_extinction_expression Fc^*^=kFc[1+0.001xFc^2^\l^3^/sin(2\q)]^-1/4^
_refine_ls_extinction_method 'SHELXL-2018/3 (Sheldrick 2018)'
_refine_ls_goodness_of_fit_ref 1.023
_refine_ls_hydrogen_treatment constr
_refine_ls_matrix_type full
_refine_ls_number_parameters 494
_refine_ls_number_reflns 8583
_refine_ls_number_restraints 1
_refine_ls_restrained_S_all 1.023
_refine_ls_R_factor_all 0.0416
_refine_ls_R_factor_gt 0.0344
_refine_ls_shift/su_max 0.001
_refine_ls_shift/su_mean 0.000
_refine_ls_structure_factor_coef Fsqd
_refine_ls_weighting_details 'w=1/[\s^2^(Fo^2^)+(0.0423P)^2^+0.3330P] where P=(Fo^2^+2Fc^2^)/3'
_refine_ls_weighting_scheme calc
_refine_ls_wR_factor_gt 0.0786
_refine_ls_wR_factor_ref 0.0830
_reflns_Friedel_coverage 0.929
_reflns_Friedel_fraction_full 0.999
_reflns_Friedel_fraction_max 0.998
_reflns_number_gt 7791
_reflns_number_total 8583
_reflns_threshold_expression 'I > 2\s(I)'
_cod_data_source_file d1sc04258k2.cif
_cod_data_source_block cxy1304_0m
_cod_database_code 1564682
_shelx_shelxl_version_number 2018/3
_shelx_space_group_comment
;
The symmetry employed for this shelxl refinement is uniquely defined
by the following loop, which should always be used as a source of
symmetry information in preference to the above space-group names.
They are only intended as comments.
;
_olex2_refinement_description
;
1. Fixed Uiso
 At 1.2 times of:
  All C(H) groups, All C(H,H) groups
 At 1.5 times of:
  All C(H,H,H) groups
2.a Ternary CH refined with riding coordinates:
 C5(H5), C27(H27)
2.b Secondary CH2 refined with riding coordinates:
 C10(H10A,H10B), C11(H11A,H11B), C32(H32A,H32B), C33(H33A,H33B)
2.c Aromatic/amide H refined with riding coordinates:
 C7(H7), C8(H8), C13(H13), C14(H14), C18(H18), C19(H19), C20(H20), C21(H21),
 C29(H29), C30(H30), C37(H37), C38(H38), C39(H39), C40(H40), C42(H42), C43(H43)
2.d Idealised Me refined as rotating group:
 C1(H1A,H1B,H1C), C9(H9A,H9B,H9C), C22(H22A,H22B,H22C), C23(H23A,H23B,H23C),
 C31(H31A,H31B,H31C), C44(H44A,H44B,H44C)
;
_olex2_submission_special_instructions 'No special instructions were received'

loop_
_space_group_symop_operation_xyz
'x, y, z'
'-x, y+1/2, -z'

loop_
_atom_site_label
_atom_site_type_symbol
_atom_site_fract_x
_atom_site_fract_y
_atom_site_fract_z
_atom_site_U_iso_or_equiv
_atom_site_adp_type
_atom_site_occupancy
_atom_site_site_symmetry_order
_atom_site_calc_flag
_atom_site_refinement_flags_posn
_atom_site_refinement_flags_adp
_atom_site_refinement_flags_occupancy
_atom_site_disorder_assembly
_atom_site_disorder_group
O1 O 0.17285(14) 0.40984(9) -0.03265(11) 0.0193(3) Uani 1 1 d . . . . .
O2 O -0.00965(15) 0.36210(9) -0.14279(11) 0.0200(3) Uani 1 1 d . . . . .
O3 O 0.29227(17) 0.42668(11) 0.28118(13) 0.0294(4) Uani 1 1 d . . . . .
O4 O 0.64617(14) 0.59707(10) 0.70136(11) 0.0220(3) Uani 1 1 d . . . . .
O5 O 0.56909(17) 0.59246(11) 0.38071(13) 0.0304(4) Uani 1 1 d . . . . .
O6 O 0.81508(15) 0.63406(10) 0.82985(11) 0.0209(3) Uani 1 1 d . . . . .
N1 N -0.04252(17) 0.44588(11) 0.00173(13) 0.0155(3) Uani 1 1 d . . . . .
N2 N 0.08452(17) 0.42806(11) 0.17733(13) 0.0167(3) Uani 1 1 d . . . . .
N3 N 0.86351(17) 0.55673(11) 0.68306(13) 0.0173(4) Uani 1 1 d . . . . .
N4 N 0.76228(17) 0.58085(11) 0.49967(13) 0.0177(4) Uani 1 1 d . . . . .
C1 C 0.3003(2) 0.37288(16) -0.19019(17) 0.0251(5) Uani 1 1 d . . . . .
H1A H 0.218024 0.353919 -0.234381 0.038 Uiso 1 1 calc GR . . . .
H1B H 0.382779 0.342488 -0.212620 0.038 Uiso 1 1 calc GR . . . .
H1C H 0.312963 0.434784 -0.199357 0.038 Uiso 1 1 calc GR . . . .
C2 C 0.2803(2) 0.35347(14) -0.07314(16) 0.0177(4) Uani 1 1 d . . . . .
C3 C 0.0379(2) 0.40143(12) -0.06447(15) 0.0153(4) Uani 1 1 d . . . . .
C4 C 0.0079(2) 0.48713(13) 0.10293(15) 0.0150(4) Uani 1 1 d . . . . .
C5 C -0.1303(2) 0.50582(13) 0.15710(16) 0.0167(4) Uani 1 1 d . . . . .
H5 H -0.124035 0.560552 0.199026 0.020 Uiso 1 1 calc R . . . .
C6 C -0.1390(2) 0.42875(13) 0.23089(16) 0.0181(4) Uani 1 1 d . . . . .
C7 C -0.2483(2) 0.39978(14) 0.28799(16) 0.0216(4) Uani 1 1 d . . . . .
H7 H -0.337209 0.426388 0.279645 0.026 Uiso 1 1 calc R . . . .
C8 C -0.2254(2) 0.33061(15) 0.35819(17) 0.0250(5) Uani 1 1 d . . . . .
H8 H -0.299505 0.310186 0.398160 0.030 Uiso 1 1 calc R . . . .
C9 C 0.4087(2) 0.37948(15) -0.00314(18) 0.0221(4) Uani 1 1 d . . . . .
H9A H 0.425453 0.441090 -0.011421 0.033 Uiso 1 1 calc GR . . . .
H9B H 0.489675 0.347292 -0.025189 0.033 Uiso 1 1 calc GR . . . .
H9C H 0.393869 0.366814 0.072301 0.033 Uiso 1 1 calc GR . . . .
C10 C -0.1951(2) 0.44518(14) -0.01632(16) 0.0180(4) Uani 1 1 d . . . . .
H10A H -0.233888 0.387913 -0.001140 0.022 Uiso 1 1 calc R . . . .
H10B H -0.224304 0.461767 -0.091090 0.022 Uiso 1 1 calc R . . . .
C11 C -0.2407(2) 0.51175(13) 0.06359(17) 0.0186(4) Uani 1 1 d . . . . .
H11A H -0.334298 0.498141 0.087618 0.022 Uiso 1 1 calc R . . . .
H11B H -0.242548 0.569866 0.031452 0.022 Uiso 1 1 calc R . . . .
C12 C -0.0105(2) 0.38772(13) 0.24356(16) 0.0181(4) Uani 1 1 d . . . . .
C13 C -0.0964(3) 0.29147(14) 0.37027(18) 0.0257(5) Uani 1 1 d . . . . .
H13 H -0.082955 0.245060 0.419272 0.031 Uiso 1 1 calc R . . . .
C14 C 0.0143(2) 0.31867(14) 0.31210(17) 0.0230(5) Uani 1 1 d . . . . .
H14 H 0.102606 0.291202 0.319077 0.028 Uiso 1 1 calc R . . . .
C15 C 0.2140(2) 0.45993(14) 0.21278(16) 0.0210(4) Uani 1 1 d . . . . .
C16 C 0.2316(2) 0.54068(14) 0.15346(17) 0.0192(4) Uani 1 1 d . . . . .
C17 C 0.1113(2) 0.55797(13) 0.08991(16) 0.0170(4) Uani 1 1 d . . . . .
C18 C 0.0998(2) 0.63046(14) 0.02584(17) 0.0214(4) Uani 1 1 d . . . . .
H18 H 0.018862 0.641229 -0.019935 0.026 Uiso 1 1 calc R . . . .
C19 C 0.2119(3) 0.68675(15) 0.0315(2) 0.0285(5) Uani 1 1 d . . . . .
H19 H 0.206992 0.737557 -0.010690 0.034 Uiso 1 1 calc R . . . .
C20 C 0.3314(2) 0.67069(16) 0.0974(2) 0.0299(5) Uani 1 1 d . . . . .
H20 H 0.405646 0.711008 0.100053 0.036 Uiso 1 1 calc R . . . .
C21 C 0.3439(2) 0.59712(16) 0.15916(18) 0.0256(5) Uani 1 1 d . . . . .
H21 H 0.425768 0.585558 0.203597 0.031 Uiso 1 1 calc R . . . .
C22 C 0.2424(2) 0.26002(14) -0.05561(19) 0.0242(5) Uani 1 1 d . . . . .
H22A H 0.224273 0.251097 0.020087 0.036 Uiso 1 1 calc GR . . . .
H22B H 0.319673 0.223203 -0.074571 0.036 Uiso 1 1 calc GR . . . .
H22C H 0.158709 0.245534 -0.101036 0.036 Uiso 1 1 calc GR . . . .
C23 C 0.5641(3) 0.73903(16) 0.7448(2) 0.0390(7) Uani 1 1 d . . . . .
H23A H 0.649204 0.750345 0.790137 0.059 Uiso 1 1 calc GR . . . .
H23B H 0.486345 0.771006 0.772571 0.059 Uiso 1 1 calc GR . . . .
H23C H 0.577541 0.757280 0.670952 0.059 Uiso 1 1 calc GR . . . .
C24 C 0.5322(2) 0.64435(14) 0.74611(17) 0.0194(4) Uani 1 1 d . . . . .
C25 C 0.7766(2) 0.59961(14) 0.74585(16) 0.0171(4) Uani 1 1 d . . . . .
C26 C 0.8224(2) 0.51807(13) 0.57843(15) 0.0160(4) Uani 1 1 d . . . . .
C27 C 0.9654(2) 0.49379(14) 0.53541(16) 0.0180(4) Uani 1 1 d . . . . .
H27 H 0.959068 0.439414 0.492757 0.022 Uiso 1 1 calc R . . . .
C28 C 0.9932(2) 0.57021(13) 0.46482(16) 0.0180(4) Uani 1 1 d . . . . .
C29 C 1.1140(2) 0.59484(14) 0.41895(17) 0.0218(4) Uani 1 1 d . . . . .
H29 H 1.198024 0.563569 0.432766 0.026 Uiso 1 1 calc R . . . .
C30 C 1.1099(2) 0.66644(15) 0.35206(18) 0.0248(5) Uani 1 1 d . . . . .
H30 H 1.192565 0.684530 0.320816 0.030 Uiso 1 1 calc R . . . .
C31 C 0.4096(2) 0.62309(15) 0.66723(18) 0.0249(5) Uani 1 1 d . . . . .
H31A H 0.429835 0.642568 0.595100 0.037 Uiso 1 1 calc GR . . . .
H31B H 0.325751 0.652095 0.689566 0.037 Uiso 1 1 calc GR . . . .
H31C H 0.394182 0.560919 0.666228 0.037 Uiso 1 1 calc GR . . . .
C32 C 1.0137(2) 0.55316(14) 0.71175(17) 0.0189(4) Uani 1 1 d . . . . .
H32A H 1.032788 0.536711 0.788010 0.023 Uiso 1 1 calc R . . . .
H32B H 1.058906 0.608945 0.698720 0.023 Uiso 1 1 calc R . . . .
C33 C 1.0630(2) 0.48385(14) 0.63617(17) 0.0197(4) Uani 1 1 d . . . . .
H33A H 1.161108 0.493390 0.619738 0.024 Uiso 1 1 calc R . . . .
H33B H 1.054260 0.426042 0.668006 0.024 Uiso 1 1 calc R . . . .
C34 C 0.8713(2) 0.61748(13) 0.44383(16) 0.0185(4) Uani 1 1 d . . . . .
C35 C 0.7090(2) 0.45155(14) 0.58118(16) 0.0170(4) Uani 1 1 d . . . . .
C36 C 0.5990(2) 0.47460(14) 0.50940(16) 0.0195(4) Uani 1 1 d . . . . .
C37 C 0.4816(2) 0.42348(15) 0.49393(18) 0.0237(5) Uani 1 1 d . . . . .
H37 H 0.406451 0.439435 0.444794 0.028 Uiso 1 1 calc R . . . .
C38 C 0.4780(2) 0.34807(16) 0.55293(18) 0.0257(5) Uani 1 1 d . . . . .
H38 H 0.399742 0.311035 0.543033 0.031 Uiso 1 1 calc R . . . .
C39 C 0.5873(2) 0.32585(15) 0.62645(17) 0.0241(5) Uani 1 1 d . . . . .
H39 H 0.581857 0.274176 0.666417 0.029 Uiso 1 1 calc R . . . .
C40 C 0.7044(2) 0.37806(14) 0.64241(17) 0.0208(4) Uani 1 1 d . . . . .
H40 H 0.778273 0.363569 0.693494 0.025 Uiso 1 1 calc R . . . .
C41 C 0.6335(2) 0.55537(14) 0.45364(16) 0.0205(4) Uani 1 1 d . . . . .
C42 C 0.8652(2) 0.68802(14) 0.37636(17) 0.0223(5) Uani 1 1 d . . . . .
H42 H 0.781048 0.719048 0.362011 0.027 Uiso 1 1 calc R . . . .
C43 C 0.9878(3) 0.71167(14) 0.33030(17) 0.0252(5) Uani 1 1 d . . . . .
H43 H 0.987422 0.759626 0.283213 0.030 Uiso 1 1 calc R . . . .
C44 C 0.5078(3) 0.6107(2) 0.85712(19) 0.0402(7) Uani 1 1 d . . . . .
H44A H 0.504624 0.547845 0.855425 0.060 Uiso 1 1 calc GR . . . .
H44B H 0.419080 0.632919 0.880056 0.060 Uiso 1 1 calc GR . . . .
H44C H 0.583760 0.629492 0.907851 0.060 Uiso 1 1 calc GR . . . .

loop_
_atom_site_aniso_label
_atom_site_aniso_U_11
_atom_site_aniso_U_22
_atom_site_aniso_U_33
_atom_site_aniso_U_23
_atom_site_aniso_U_13
_atom_site_aniso_U_12
O1 0.0149(7) 0.0222(8) 0.0207(7) -0.0057(6) 0.0010(6) 0.0009(6)
O2 0.0218(7) 0.0218(8) 0.0163(7) -0.0042(6) 0.0001(6) -0.0008(6)
O3 0.0292(8) 0.0319(9) 0.0254(8) -0.0021(7) -0.0109(7) 0.0053(7)
O4 0.0155(7) 0.0289(8) 0.0214(7) -0.0091(7) -0.0009(6) 0.0027(6)
O5 0.0309(8) 0.0333(9) 0.0251(8) 0.0044(7) -0.0111(6) 0.0028(7)
O6 0.0220(7) 0.0247(8) 0.0157(7) -0.0039(6) -0.0019(6) 0.0001(6)
N1 0.0141(8) 0.0174(8) 0.0148(8) -0.0023(7) -0.0013(6) 0.0006(7)
N2 0.0176(8) 0.0174(8) 0.0149(8) 0.0012(7) -0.0003(6) 0.0008(7)
N3 0.0143(8) 0.0228(9) 0.0145(8) -0.0020(7) -0.0025(6) 0.0008(7)
N4 0.0189(8) 0.0184(9) 0.0153(8) 0.0005(7) -0.0020(6) 0.0026(7)
C1 0.0216(11) 0.0340(13) 0.0201(11) 0.0018(9) 0.0036(8) -0.0015(10)
C2 0.0162(9) 0.0186(10) 0.0185(10) -0.0002(8) 0.0030(8) 0.0037(8)
C3 0.0176(9) 0.0131(9) 0.0152(10) 0.0012(8) 0.0005(7) -0.0014(8)
C4 0.0163(9) 0.0141(9) 0.0145(9) -0.0017(7) -0.0002(7) 0.0013(8)
C5 0.0175(9) 0.0166(10) 0.0162(9) -0.0025(8) 0.0017(7) 0.0007(8)
C6 0.0232(10) 0.0165(10) 0.0148(9) -0.0040(8) 0.0020(8) -0.0018(8)
C7 0.0267(11) 0.0211(10) 0.0173(10) -0.0061(8) 0.0041(8) -0.0036(9)
C8 0.0338(12) 0.0238(11) 0.0183(10) -0.0048(9) 0.0078(9) -0.0092(10)
C9 0.0163(10) 0.0255(11) 0.0240(11) -0.0001(9) -0.0013(8) 0.0010(9)
C10 0.0145(9) 0.0198(10) 0.0194(10) -0.0008(8) -0.0021(7) 0.0013(8)
C11 0.0162(9) 0.0180(10) 0.0215(10) -0.0008(8) 0.0006(8) 0.0019(8)
C12 0.0238(10) 0.0171(10) 0.0134(9) -0.0038(8) 0.0012(8) -0.0020(8)
C13 0.0433(14) 0.0164(10) 0.0175(10) -0.0002(8) 0.0042(9) -0.0043(10)
C14 0.0336(12) 0.0174(10) 0.0177(10) -0.0018(8) -0.0001(9) 0.0028(9)
C15 0.0212(10) 0.0260(11) 0.0154(10) -0.0074(8) -0.0016(8) 0.0021(9)
C16 0.0188(10) 0.0215(10) 0.0174(10) -0.0075(8) 0.0019(8) 0.0017(8)
C17 0.0176(9) 0.0176(10) 0.0161(10) -0.0045(8) 0.0035(7) 0.0000(8)
C18 0.0237(10) 0.0185(10) 0.0225(10) -0.0014(9) 0.0059(8) 0.0012(9)
C19 0.0324(13) 0.0184(11) 0.0359(13) -0.0004(10) 0.0109(10) -0.0027(9)
C20 0.0263(12) 0.0273(12) 0.0370(13) -0.0103(10) 0.0099(10) -0.0114(10)
C21 0.0183(10) 0.0306(12) 0.0278(11) -0.0115(10) 0.0009(8) -0.0046(9)
C22 0.0240(11) 0.0191(10) 0.0290(12) 0.0036(9) -0.0021(9) 0.0019(9)
C23 0.0386(15) 0.0220(12) 0.0533(16) -0.0065(12) -0.0207(13) 0.0038(11)
C24 0.0170(10) 0.0207(10) 0.0206(10) -0.0022(8) 0.0011(8) 0.0019(8)
C25 0.0173(9) 0.0178(9) 0.0160(9) 0.0025(8) -0.0001(7) -0.0008(8)
C26 0.0174(9) 0.0170(9) 0.0135(9) -0.0007(8) -0.0009(7) 0.0030(8)
C27 0.0177(9) 0.0171(10) 0.0195(10) 0.0001(8) 0.0022(8) 0.0013(8)
C28 0.0233(10) 0.0163(10) 0.0144(9) -0.0030(8) 0.0014(8) 0.0002(8)
C29 0.0258(11) 0.0199(10) 0.0205(10) -0.0032(9) 0.0066(8) -0.0007(9)
C30 0.0344(12) 0.0213(11) 0.0199(10) -0.0042(9) 0.0106(9) -0.0064(10)
C31 0.0178(10) 0.0271(12) 0.0294(12) -0.0043(9) -0.0018(8) 0.0022(9)
C32 0.0144(9) 0.0229(10) 0.0189(10) 0.0021(8) -0.0022(7) -0.0013(8)
C33 0.0159(10) 0.0206(10) 0.0226(11) 0.0046(8) 0.0010(8) 0.0013(8)
C34 0.0240(10) 0.0183(10) 0.0132(9) -0.0033(8) 0.0002(8) -0.0002(8)
C35 0.0169(9) 0.0205(10) 0.0138(9) -0.0038(8) 0.0033(7) 0.0007(8)
C36 0.0207(10) 0.0250(11) 0.0129(9) -0.0039(8) 0.0008(7) 0.0022(8)
C37 0.0202(10) 0.0329(12) 0.0177(10) -0.0058(9) -0.0007(8) -0.0019(9)
C38 0.0231(11) 0.0319(12) 0.0229(11) -0.0060(9) 0.0065(9) -0.0080(9)
C39 0.0284(12) 0.0239(11) 0.0210(11) 0.0009(9) 0.0090(9) -0.0031(9)
C40 0.0203(10) 0.0253(11) 0.0171(10) 0.0001(8) 0.0036(8) 0.0026(9)
C41 0.0215(10) 0.0233(11) 0.0164(10) -0.0046(8) -0.0018(8) 0.0021(9)
C42 0.0318(12) 0.0183(11) 0.0163(10) -0.0004(8) -0.0015(9) 0.0025(9)
C43 0.0403(13) 0.0188(10) 0.0166(10) 0.0020(8) 0.0031(9) -0.0030(10)
C44 0.0244(12) 0.072(2) 0.0247(12) 0.0066(13) 0.0051(9) -0.0043(13)

loop_
_atom_type_symbol
_atom_type_description
_atom_type_scat_dispersion_real
_atom_type_scat_dispersion_imag
_atom_type_scat_source
C C 0.0033 0.0016 'International Tables Vol C Tables 4.2.6.8 and 6.1.1.4'
H H 0.0000 0.0000 'International Tables Vol C Tables 4.2.6.8 and 6.1.1.4'
N N 0.0061 0.0033 'International Tables Vol C Tables 4.2.6.8 and 6.1.1.4'
O O 0.0106 0.0060 'International Tables Vol C Tables 4.2.6.8 and 6.1.1.4'

loop_
_geom_angle_atom_site_label_1
_geom_angle_atom_site_label_2
_geom_angle_atom_site_label_3
_geom_angle
_geom_angle_site_symmetry_1
_geom_angle_site_symmetry_3
_geom_angle_publ_flag
C3 O1 C2 121.96(16) . . ?
C25 O4 C24 122.22(16) . . ?
C3 N1 C4 125.13(16) . . ?
C3 N1 C10 120.38(17) . . ?
C4 N1 C10 113.92(15) . . ?
C12 N2 C4 109.21(16) . . ?
C15 N2 C4 112.34(17) . . ?
C15 N2 C12 124.95(17) . . ?
C25 N3 C26 125.01(16) . . ?
C25 N3 C32 120.76(17) . . ?
C32 N3 C26 113.96(16) . . ?
C34 N4 C26 108.86(16) . . ?
C41 N4 C26 112.68(17) . . ?
C41 N4 C34 125.54(17) . . ?
H1A C1 H1B 109.5 . . ?
H1A C1 H1C 109.5 . . ?
H1B C1 H1C 109.5 . . ?
C2 C1 H1A 109.5 . . ?
C2 C1 H1B 109.5 . . ?
C2 C1 H1C 109.5 . . ?
O1 C2 C1 110.29(17) . . ?
O1 C2 C9 101.94(16) . . ?
O1 C2 C22 110.03(16) . . ?
C1 C2 C9 110.53(17) . . ?
C1 C2 C22 112.10(19) . . ?
C22 C2 C9 111.49(18) . . ?
O1 C3 N1 110.47(16) . . ?
O2 C3 O1 126.46(19) . . ?
O2 C3 N1 123.05(18) . . ?
N1 C4 N2 113.05(16) . . ?
N1 C4 C5 102.14(15) . . ?
N1 C4 C17 114.41(16) . . ?
N2 C4 C5 104.54(15) . . ?
N2 C4 C17 102.68(15) . . ?
C17 C4 C5 119.95(17) . . ?
C4 C5 H5 111.2 . . ?
C6 C5 C4 101.33(16) . . ?
C6 C5 H5 111.2 . . ?
C6 C5 C11 116.56(17) . . ?
C11 C5 C4 104.56(16) . . ?
C11 C5 H5 111.2 . . ?
C7 C6 C5 130.03(19) . . ?
C7 C6 C12 119.4(2) . . ?
C12 C6 C5 110.45(17) . . ?
C6 C7 H7 120.7 . . ?
C6 C7 C8 118.7(2) . . ?
C8 C7 H7 120.7 . . ?
C7 C8 H8 119.6 . . ?
C13 C8 C7 120.9(2) . . ?
C13 C8 H8 119.6 . . ?
C2 C9 H9A 109.5 . . ?
C2 C9 H9B 109.5 . . ?
C2 C9 H9C 109.5 . . ?
H9A C9 H9B 109.5 . . ?
H9A C9 H9C 109.5 . . ?
H9B C9 H9C 109.5 . . ?
N1 C10 H10A 111.2 . . ?
N1 C10 H10B 111.2 . . ?
N1 C10 C11 102.78(16) . . ?
H10A C10 H10B 109.1 . . ?
C11 C10 H10A 111.2 . . ?
C11 C10 H10B 111.2 . . ?
C5 C11 H11A 110.9 . . ?
C5 C11 H11B 110.9 . . ?
C10 C11 C5 104.04(16) . . ?
C10 C11 H11A 110.9 . . ?
C10 C11 H11B 110.9 . . ?
H11A C11 H11B 109.0 . . ?
C6 C12 N2 109.34(18) . . ?
C14 C12 N2 127.7(2) . . ?
C14 C12 C6 122.9(2) . . ?
C8 C13 H13 119.3 . . ?
C8 C13 C14 121.4(2) . . ?
C14 C13 H13 119.3 . . ?
C12 C14 C13 116.8(2) . . ?
C12 C14 H14 121.6 . . ?
C13 C14 H14 121.6 . . ?
O3 C15 N2 125.0(2) . . ?
O3 C15 C16 129.0(2) . . ?
N2 C15 C16 106.01(17) . . ?
C17 C16 C15 109.50(18) . . ?
C17 C16 C21 121.5(2) . . ?
C21 C16 C15 128.9(2) . . ?
C16 C17 C4 109.26(18) . . ?
C18 C17 C4 129.29(18) . . ?
C18 C17 C16 121.44(19) . . ?
C17 C18 H18 121.5 . . ?
C17 C18 C19 116.9(2) . . ?
C19 C18 H18 121.5 . . ?
C18 C19 H19 119.1 . . ?
C18 C19 C20 121.7(2) . . ?
C20 C19 H19 119.1 . . ?
C19 C20 H20 119.4 . . ?
C21 C20 C19 121.1(2) . . ?
C21 C20 H20 119.4 . . ?
C16 C21 H21 121.4 . . ?
C20 C21 C16 117.2(2) . . ?
C20 C21 H21 121.4 . . ?
C2 C22 H22A 109.5 . . ?
C2 C22 H22B 109.5 . . ?
C2 C22 H22C 109.5 . . ?
H22A C22 H22B 109.5 . . ?
H22A C22 H22C 109.5 . . ?
H22B C22 H22C 109.5 . . ?
H23A C23 H23B 109.5 . . ?
H23A C23 H23C 109.5 . . ?
H23B C23 H23C 109.5 . . ?
C24 C23 H23A 109.5 . . ?
C24 C23 H23B 109.5 . . ?
C24 C23 H23C 109.5 . . ?
O4 C24 C23 109.33(19) . . ?
O4 C24 C31 102.30(16) . . ?
O4 C24 C44 109.80(18) . . ?
C23 C24 C31 110.86(19) . . ?
C23 C24 C44 113.1(2) . . ?
C44 C24 C31 110.86(19) . . ?
O4 C25 N3 109.99(17) . . ?
O6 C25 O4 126.59(18) . . ?
O6 C25 N3 123.42(18) . . ?
N3 C26 N4 112.97(16) . . ?
N3 C26 C27 102.25(15) . . ?
N3 C26 C35 114.61(16) . . ?
N4 C26 C27 104.44(16) . . ?
N4 C26 C35 102.58(15) . . ?
C35 C26 C27 119.88(17) . . ?
C26 C27 H27 111.4 . . ?
C28 C27 C26 101.66(16) . . ?
C28 C27 H27 111.4 . . ?
C28 C27 C33 115.81(17) . . ?
C33 C27 C26 104.59(16) . . ?
C33 C27 H27 111.4 . . ?
C29 C28 C27 130.05(19) . . ?
C29 C28 C34 119.64(19) . . ?
C34 C28 C27 110.26(17) . . ?
C28 C29 H29 120.7 . . ?
C28 C29 C30 118.6(2) . . ?
C30 C29 H29 120.7 . . ?
C29 C30 H30 119.4 . . ?
C43 C30 C29 121.2(2) . . ?
C43 C30 H30 119.4 . . ?
C24 C31 H31A 109.5 . . ?
C24 C31 H31B 109.5 . . ?
C24 C31 H31C 109.5 . . ?
H31A C31 H31B 109.5 . . ?
H31A C31 H31C 109.5 . . ?
H31B C31 H31C 109.5 . . ?
N3 C32 H32A 111.3 . . ?
N3 C32 H32B 111.3 . . ?
N3 C32 C33 102.47(16) . . ?
H32A C32 H32B 109.2 . . ?
C33 C32 H32A 111.3 . . ?
C33 C32 H32B 111.3 . . ?
C27 C33 C32 103.69(16) . . ?
C27 C33 H33A 111.0 . . ?
C27 C33 H33B 111.0 . . ?
C32 C33 H33A 111.0 . . ?
C32 C33 H33B 111.0 . . ?
H33A C33 H33B 109.0 . . ?
C28 C34 N4 109.58(17) . . ?
C42 C34 N4 128.02(19) . . ?
C42 C34 C28 122.39(19) . . ?
C36 C35 C26 109.27(18) . . ?
C40 C35 C26 129.26(19) . . ?
C40 C35 C36 121.5(2) . . ?
C35 C36 C41 109.69(18) . . ?
C37 C36 C35 121.4(2) . . ?
C37 C36 C41 128.8(2) . . ?
C36 C37 H37 121.3 . . ?
C36 C37 C38 117.5(2) . . ?
C38 C37 H37 121.3 . . ?
C37 C38 H38 119.5 . . ?
C37 C38 C39 121.0(2) . . ?
C39 C38 H38 119.5 . . ?
C38 C39 H39 119.4 . . ?
C38 C39 C40 121.2(2) . . ?
C40 C39 H39 119.4 . . ?
C35 C40 C39 117.4(2) . . ?
C35 C40 H40 121.3 . . ?
C39 C40 H40 121.3 . . ?
O5 C41 N4 124.9(2) . . ?
O5 C41 C36 129.4(2) . . ?
N4 C41 C36 105.61(17) . . ?
C34 C42 H42 121.4 . . ?
C34 C42 C43 117.2(2) . . ?
C43 C42 H42 121.4 . . ?
C30 C43 C42 121.0(2) . . ?
C30 C43 H43 119.5 . . ?
C42 C43 H43 119.5 . . ?
C24 C44 H44A 109.5 . . ?
C24 C44 H44B 109.5 . . ?
C24 C44 H44C 109.5 . . ?
H44A C44 H44B 109.5 . . ?
H44A C44 H44C 109.5 . . ?
H44B C44 H44C 109.5 . . ?

loop_
_geom_bond_atom_site_label_1
_geom_bond_atom_site_label_2
_geom_bond_distance
_geom_bond_site_symmetry_2
_geom_bond_publ_flag
O1 C2 1.470(2) . ?
O1 C3 1.339(2) . ?
O2 C3 1.217(2) . ?
O3 C15 1.216(3) . ?
O4 C24 1.461(2) . ?
O4 C25 1.339(2) . ?
O5 C41 1.213(3) . ?
O6 C25 1.213(2) . ?
N1 C3 1.357(3) . ?
N1 C4 1.470(2) . ?
N1 C10 1.471(2) . ?
N2 C4 1.470(3) . ?
N2 C12 1.417(3) . ?
N2 C15 1.386(3) . ?
N3 C25 1.357(3) . ?
N3 C26 1.467(3) . ?
N3 C32 1.467(2) . ?
N4 C26 1.477(2) . ?
N4 C34 1.415(3) . ?
N4 C41 1.389(3) . ?
C1 H1A 0.9800 . ?
C1 H1B 0.9800 . ?
C1 H1C 0.9800 . ?
C1 C2 1.514(3) . ?
C2 C9 1.521(3) . ?
C2 C22 1.520(3) . ?
C4 C5 1.556(3) . ?
C4 C17 1.502(3) . ?
C5 H5 1.0000 . ?
C5 C6 1.518(3) . ?
C5 C11 1.528(3) . ?
C6 C7 1.383(3) . ?
C6 C12 1.391(3) . ?
C7 H7 0.9500 . ?
C7 C8 1.397(3) . ?
C8 H8 0.9500 . ?
C8 C13 1.382(3) . ?
C9 H9A 0.9800 . ?
C9 H9B 0.9800 . ?
C9 H9C 0.9800 . ?
C10 H10A 0.9900 . ?
C10 H10B 0.9900 . ?
C10 C11 1.522(3) . ?
C11 H11A 0.9900 . ?
C11 H11B 0.9900 . ?
C12 C14 1.385(3) . ?
C13 H13 0.9500 . ?
C13 C14 1.392(3) . ?
C14 H14 0.9500 . ?
C15 C16 1.475(3) . ?
C16 C17 1.386(3) . ?
C16 C21 1.391(3) . ?
C17 C18 1.384(3) . ?
C18 H18 0.9500 . ?
C18 C19 1.389(3) . ?
C19 H19 0.9500 . ?
C19 C20 1.392(4) . ?
C20 H20 0.9500 . ?
C20 C21 1.381(4) . ?
C21 H21 0.9500 . ?
C22 H22A 0.9800 . ?
C22 H22B 0.9800 . ?
C22 H22C 0.9800 . ?
C23 H23A 0.9800 . ?
C23 H23B 0.9800 . ?
C23 H23C 0.9800 . ?
C23 C24 1.507(3) . ?
C24 C31 1.522(3) . ?
C24 C44 1.512(3) . ?
C26 C27 1.555(3) . ?
C26 C35 1.507(3) . ?
C27 H27 1.0000 . ?
C27 C28 1.515(3) . ?
C27 C33 1.526(3) . ?
C28 C29 1.381(3) . ?
C28 C34 1.395(3) . ?
C29 H29 0.9500 . ?
C29 C30 1.392(3) . ?
C30 H30 0.9500 . ?
C30 C43 1.381(3) . ?
C31 H31A 0.9800 . ?
C31 H31B 0.9800 . ?
C31 H31C 0.9800 . ?
C32 H32A 0.9900 . ?
C32 H32B 0.9900 . ?
C32 C33 1.528(3) . ?
C33 H33A 0.9900 . ?
C33 H33B 0.9900 . ?
C34 C42 1.383(3) . ?
C35 C36 1.388(3) . ?
C35 C40 1.378(3) . ?
C36 C37 1.385(3) . ?
C36 C41 1.486(3) . ?
C37 H37 0.9500 . ?
C37 C38 1.388(3) . ?
C38 H38 0.9500 . ?
C38 C39 1.393(3) . ?
C39 H39 0.9500 . ?
C39 C40 1.394(3) . ?
C40 H40 0.9500 . ?
C42 H42 0.9500 . ?
C42 C43 1.394(3) . ?
C43 H43 0.9500 . ?
C44 H44A 0.9800 . ?
C44 H44B 0.9800 . ?
C44 H44C 0.9800 . ?

loop_
_geom_torsion_atom_site_label_1
_geom_torsion_atom_site_label_2
_geom_torsion_atom_site_label_3
_geom_torsion_atom_site_label_4
_geom_torsion
_geom_torsion_site_symmetry_1
_geom_torsion_site_symmetry_2
_geom_torsion_site_symmetry_3
_geom_torsion_site_symmetry_4
_geom_torsion_publ_flag
O3 C15 C16 C17 -174.8(2) . . . . ?
O3 C15 C16 C21 2.1(4) . . . . ?
N1 C4 C5 C6 96.25(17) . . . . ?
N1 C4 C5 C11 -25.29(19) . . . . ?
N1 C4 C17 C16 -124.46(18) . . . . ?
N1 C4 C17 C18 54.5(3) . . . . ?
N1 C10 C11 C5 -31.4(2) . . . . ?
N2 C4 C5 C6 -21.75(19) . . . . ?
N2 C4 C5 C11 -143.29(16) . . . . ?
N2 C4 C17 C16 -1.6(2) . . . . ?
N2 C4 C17 C18 177.4(2) . . . . ?
N2 C12 C14 C13 179.02(19) . . . . ?
N2 C15 C16 C17 3.6(2) . . . . ?
N2 C15 C16 C21 -179.5(2) . . . . ?
N3 C26 C27 C28 -96.17(17) . . . . ?
N3 C26 C27 C33 24.7(2) . . . . ?
N3 C26 C35 C36 124.00(18) . . . . ?
N3 C26 C35 C40 -55.6(3) . . . . ?
N3 C32 C33 C27 32.6(2) . . . . ?
N4 C26 C27 C28 21.75(19) . . . . ?
N4 C26 C27 C33 142.62(16) . . . . ?
N4 C26 C35 C36 1.2(2) . . . . ?
N4 C26 C35 C40 -178.4(2) . . . . ?
N4 C34 C42 C43 -179.85(19) . . . . ?
C2 O1 C3 O2 -16.4(3) . . . . ?
C2 O1 C3 N1 165.49(16) . . . . ?
C3 O1 C2 C1 70.3(2) . . . . ?
C3 O1 C2 C9 -172.33(17) . . . . ?
C3 O1 C2 C22 -53.9(2) . . . . ?
C3 N1 C4 N2 -53.9(2) . . . . ?
C3 N1 C4 C5 -165.61(18) . . . . ?
C3 N1 C4 C17 63.2(2) . . . . ?
C3 N1 C10 C11 -172.11(17) . . . . ?
C4 N1 C3 O1 -8.3(3) . . . . ?
C4 N1 C3 O2 173.56(19) . . . . ?
C4 N1 C10 C11 16.1(2) . . . . ?
C4 N2 C12 C6 -11.3(2) . . . . ?
C4 N2 C12 C14 169.1(2) . . . . ?
C4 N2 C15 O3 173.70(19) . . . . ?
C4 N2 C15 C16 -4.8(2) . . . . ?
C4 C5 C6 C7 -168.1(2) . . . . ?
C4 C5 C6 C12 16.2(2) . . . . ?
C4 C5 C11 C10 35.7(2) . . . . ?
C4 C17 C18 C19 178.6(2) . . . . ?
C5 C4 C17 C16 113.7(2) . . . . ?
C5 C4 C17 C18 -67.4(3) . . . . ?
C5 C6 C7 C8 -174.5(2) . . . . ?
C5 C6 C12 N2 -3.9(2) . . . . ?
C5 C6 C12 C14 175.74(18) . . . . ?
C6 C5 C11 C10 -75.2(2) . . . . ?
C6 C7 C8 C13 -0.3(3) . . . . ?
C6 C12 C14 C13 -0.6(3) . . . . ?
C7 C6 C12 N2 179.80(18) . . . . ?
C7 C6 C12 C14 -0.5(3) . . . . ?
C7 C8 C13 C14 -0.9(3) . . . . ?
C8 C13 C14 C12 1.3(3) . . . . ?
C10 N1 C3 O1 -179.08(17) . . . . ?
C10 N1 C3 O2 2.8(3) . . . . ?
C10 N1 C4 N2 117.46(18) . . . . ?
C10 N1 C4 C5 5.7(2) . . . . ?
C10 N1 C4 C17 -125.46(18) . . . . ?
C11 C5 C6 C7 -55.3(3) . . . . ?
C11 C5 C6 C12 128.95(19) . . . . ?
C12 N2 C4 N1 -89.17(19) . . . . ?
C12 N2 C4 C5 21.1(2) . . . . ?
C12 N2 C4 C17 147.05(16) . . . . ?
C12 N2 C15 O3 37.5(3) . . . . ?
C12 N2 C15 C16 -140.92(19) . . . . ?
C12 C6 C7 C8 0.9(3) . . . . ?
C15 N2 C4 N1 127.78(18) . . . . ?
C15 N2 C4 C5 -121.95(17) . . . . ?
C15 N2 C4 C17 4.0(2) . . . . ?
C15 N2 C12 C6 126.0(2) . . . . ?
C15 N2 C12 C14 -53.6(3) . . . . ?
C15 C16 C17 C4 -1.2(2) . . . . ?
C15 C16 C17 C18 179.81(18) . . . . ?
C15 C16 C21 C20 -177.5(2) . . . . ?
C16 C17 C18 C19 -2.6(3) . . . . ?
C17 C4 C5 C6 -136.03(18) . . . . ?
C17 C4 C5 C11 102.4(2) . . . . ?
C17 C16 C21 C20 -0.9(3) . . . . ?
C17 C18 C19 C20 0.8(3) . . . . ?
C18 C19 C20 C21 0.8(4) . . . . ?
C19 C20 C21 C16 -0.8(3) . . . . ?
C21 C16 C17 C4 -178.28(18) . . . . ?
C21 C16 C17 C18 2.7(3) . . . . ?
C24 O4 C25 O6 6.0(3) . . . . ?
C24 O4 C25 N3 -174.41(17) . . . . ?
C25 O4 C24 C23 61.0(3) . . . . ?
C25 O4 C24 C31 178.55(19) . . . . ?
C25 O4 C24 C44 -63.7(3) . . . . ?
C25 N3 C26 N4 58.3(3) . . . . ?
C25 N3 C26 C27 169.97(18) . . . . ?
C25 N3 C26 C35 -58.7(3) . . . . ?
C25 N3 C32 C33 167.71(18) . . . . ?
C26 N3 C25 O4 3.7(3) . . . . ?
C26 N3 C25 O6 -176.7(2) . . . . ?
C26 N3 C32 C33 -17.9(2) . . . . ?
C26 N4 C34 C28 12.4(2) . . . . ?
C26 N4 C34 C42 -168.6(2) . . . . ?
C26 N4 C41 O5 -173.6(2) . . . . ?
C26 N4 C41 C36 4.3(2) . . . . ?
C26 C27 C28 C29 167.2(2) . . . . ?
C26 C27 C28 C34 -15.5(2) . . . . ?
C26 C27 C33 C32 -36.0(2) . . . . ?
C26 C35 C36 C37 178.53(19) . . . . ?
C26 C35 C36 C41 1.3(2) . . . . ?
C26 C35 C40 C39 -178.0(2) . . . . ?
C27 C26 C35 C36 -113.8(2) . . . . ?
C27 C26 C35 C40 66.6(3) . . . . ?
C27 C28 C29 C30 176.7(2) . . . . ?
C27 C28 C34 N4 2.8(2) . . . . ?
C27 C28 C34 C42 -176.32(19) . . . . ?
C28 C27 C33 C32 74.9(2) . . . . ?
C28 C29 C30 C43 -0.9(3) . . . . ?
C28 C34 C42 C43 -1.0(3) . . . . ?
C29 C28 C34 N4 -179.58(18) . . . . ?
C29 C28 C34 C42 1.3(3) . . . . ?
C29 C30 C43 C42 1.3(3) . . . . ?
C32 N3 C25 O4 177.38(18) . . . . ?
C32 N3 C25 O6 -3.0(3) . . . . ?
C32 N3 C26 N4 -115.77(19) . . . . ?
C32 N3 C26 C27 -4.1(2) . . . . ?
C32 N3 C26 C35 127.20(19) . . . . ?
C33 C27 C28 C29 54.5(3) . . . . ?
C33 C27 C28 C34 -128.17(19) . . . . ?
C34 N4 C26 N3 88.63(19) . . . . ?
C34 N4 C26 C27 -21.7(2) . . . . ?
C34 N4 C26 C35 -147.45(16) . . . . ?
C34 N4 C41 O5 -36.8(3) . . . . ?
C34 N4 C41 C36 141.13(19) . . . . ?
C34 C28 C29 C30 -0.4(3) . . . . ?
C34 C42 C43 C30 -0.3(3) . . . . ?
C35 C26 C27 C28 135.79(18) . . . . ?
C35 C26 C27 C33 -103.3(2) . . . . ?
C35 C36 C37 C38 -0.1(3) . . . . ?
C35 C36 C41 O5 174.4(2) . . . . ?
C35 C36 C41 N4 -3.4(2) . . . . ?
C36 C35 C40 C39 2.5(3) . . . . ?
C36 C37 C38 C39 1.3(3) . . . . ?
C37 C36 C41 O5 -2.6(4) . . . . ?
C37 C36 C41 N4 179.6(2) . . . . ?
C37 C38 C39 C40 -0.7(3) . . . . ?
C38 C39 C40 C35 -1.2(3) . . . . ?
C40 C35 C36 C37 -1.9(3) . . . . ?
C40 C35 C36 C41 -179.08(18) . . . . ?
C41 N4 C26 N3 -127.42(18) . . . . ?
C41 N4 C26 C27 122.27(18) . . . . ?
C41 N4 C26 C35 -3.5(2) . . . . ?
C41 N4 C34 C28 -125.8(2) . . . . ?
C41 N4 C34 C42 53.2(3) . . . . ?
C41 C36 C37 C38 176.6(2) . . . . ?
